data_7043536
loop_
_publ_author_name
'Zhang, Jiliang'
'Liu, Yanyan'
'Shek, Chan Hung'
'Wang, Yingmin'
'Bobev, Svilen'

_publ_section_title
;
 On the structures of the rare-earth metal germanides from the series
 REAl1&#x2212;xGe3 (RE = Nd, Sm, Gd, Tb, Dy, Ho; 0.6 &lt; x &lt; 0.9). A
 tale of vacancies at the Al sites and the concomitant structural
 modulations
;
_journal_name_full 'Dalton Trans.'
_journal_paper_doi 10.1039/C7DT01977G
_journal_year 2017
_chemical_formula_sum 'Al0.38 Ge3 Nd'
_chemical_formula_weight 372.40
_chemical_name_systematic
; 
 ? 
;
_space_group_IT_number 65
_symmetry_cell_setting orthorhombic
_symmetry_space_group_name_Hall '-C 2 2'
_symmetry_space_group_name_H-M 'C m m m'
_atom_sites_solution_primary direct
_atom_sites_solution_secondary difmap
_audit_creation_method SHELXL-97
_audit_update_record
;
2017-05-15 deposited with the CCDC.
2017-06-15 downloaded from the CCDC.
;
_cell_angle_alpha 90.00
_cell_angle_beta 90.00
_cell_angle_gamma 90.00
_cell_formula_units_Z 4
_cell_length_a 4.074(2)
_cell_length_b 21.019(11)
_cell_length_c 4.261(2)
_cell_measurement_reflns_used 1362
_cell_measurement_temperature 200(2)
_cell_measurement_theta_max 27.58
_cell_measurement_theta_min 3.88
_cell_volume 364.9(3)
_computing_cell_refinement 'Bruker SMART'
_computing_data_collection 'Bruker SMART'
_computing_data_reduction 'Bruker SAINT'
_computing_molecular_graphics 'Bruker SHELXTL'
_computing_publication_material 'Bruker SHELXTL'
_computing_structure_refinement 'SHELXL-97 (Sheldrick, 1997)'
_computing_structure_solution 'SHELXS-97 (Sheldrick, 1990)'
_diffrn_ambient_temperature 200(2)
_diffrn_measured_fraction_theta_full 1.000
_diffrn_measured_fraction_theta_max 1.000
_diffrn_measurement_device_type 'CCD area detector'
_diffrn_measurement_method 'phi and omega scans'
_diffrn_radiation_monochromator graphite
_diffrn_radiation_source 'fine-focus sealed tube'
_diffrn_radiation_type MoK\a
_diffrn_radiation_wavelength 0.71073
_diffrn_reflns_av_R_equivalents 0.0265
_diffrn_reflns_av_sigmaI/netI 0.0123
_diffrn_reflns_limit_h_max 5
_diffrn_reflns_limit_h_min -5
_diffrn_reflns_limit_k_max 26
_diffrn_reflns_limit_k_min -26
_diffrn_reflns_limit_l_max 5
_diffrn_reflns_limit_l_min -5
_diffrn_reflns_number 2196
_diffrn_reflns_theta_full 26.32
_diffrn_reflns_theta_max 26.32
_diffrn_reflns_theta_min 1.94
_exptl_absorpt_coefficient_mu 38.283
_exptl_absorpt_correction_T_max 0.4602
_exptl_absorpt_correction_T_min 0.2036
_exptl_absorpt_correction_type multi-scan
_exptl_absorpt_process_details SADABS
_exptl_crystal_colour grey-silver
_exptl_crystal_density_diffrn 6.778
_exptl_crystal_density_method 'not measured'
_exptl_crystal_description irregular
_exptl_crystal_F_000 644
_exptl_crystal_size_max 0.06
_exptl_crystal_size_mid 0.06
_exptl_crystal_size_min 0.02
_refine_diff_density_max 4.240
_refine_diff_density_min -3.929
_refine_diff_density_rms 0.497
_refine_ls_extinction_coef 0.0021(4)
_refine_ls_extinction_expression Fc^*^=kFc[1+0.001xFc^2^\l^3^/sin(2\q)]^-1/4^
_refine_ls_extinction_method SHELXL
_refine_ls_goodness_of_fit_ref 1.107
_refine_ls_matrix_type full
_refine_ls_number_parameters 23
_refine_ls_number_reflns 251
_refine_ls_number_restraints 11
_refine_ls_restrained_S_all 1.302
_refine_ls_R_factor_all 0.0372
_refine_ls_R_factor_gt 0.0363
_refine_ls_shift/su_max 0.000
_refine_ls_shift/su_mean 0.000
_refine_ls_structure_factor_coef Fsqd
_refine_ls_weighting_details 'calc w=1/[\s^2^(Fo^2^)+(0.0000P)^2^+69.3952P] where P=(Fo^2^+2Fc^2^)/3'
_refine_ls_weighting_scheme calc
_refine_ls_wR_factor_gt 0.0771
_refine_ls_wR_factor_ref 0.0773
_reflns_number_gt 245
_reflns_number_total 251
_reflns_threshold_expression >2sigma(I)
_cod_data_source_file c7dt01977g2.cif
_cod_data_source_block Nd
_cod_depositor_comments
;
The following automatic conversions were performed:

'_symmetry_cell_setting' value 'Orthorhombic' changed to
'orthorhombic' according to
/home/data/users/saulius/crontab/automatic-downloads/rss-feeds/RSC/lib/dictionaries/cif_core.dic
dictionary named 'cif_core.dic' version 2.4.2 from 2011-04-26.

Automatic conversion script
Id: cif_fix_values 4973 2017-02-22 13:04:09Z antanas 
;
_cod_original_sg_symbol_H-M Cmmm
_cod_database_code 7043536

loop_
_symmetry_equiv_pos_as_xyz
'x, y, z'
'-x, -y, z'
'-x, y, -z'
'x, -y, -z'
'x+1/2, y+1/2, z'
'-x+1/2, -y+1/2, z'
'-x+1/2, y+1/2, -z'
'x+1/2, -y+1/2, -z'
'-x, -y, -z'
'x, y, -z'
'x, -y, z'
'-x, y, z'
'-x+1/2, -y+1/2, -z'
'x+1/2, y+1/2, -z'
'x+1/2, -y+1/2, z'
'-x+1/2, y+1/2, z'

loop_
_atom_site_label
_atom_site_type_symbol
_atom_site_fract_x
_atom_site_fract_y
_atom_site_fract_z
_atom_site_U_iso_or_equiv
_atom_site_adp_type
_atom_site_occupancy
_atom_site_symmetry_multiplicity
_atom_site_calc_flag
_atom_site_refinement_flags
Nd1 Nd 0.0000 0.33270(6) 0.5000 0.0051(5) Uani 1 4 d SU
Ge1 Ge 0.0000 0.21256(12) 0.0000 0.0087(7) Uani 1 4 d SU
Ge2 Ge 0.5000 0.44276(14) 0.5000 0.0443(13) Uani 1 4 d SU
Ge3 Ge 0.0000 0.44193(15) 0.0000 0.0524(16) Uani 1 4 d SU
Al1 Al 0.5000 0.4031(11) 0.0000 0.040(5) Uani 0.39(4) 4 d SPU

loop_
_atom_site_aniso_label
_atom_site_aniso_U_11
_atom_site_aniso_U_22
_atom_site_aniso_U_33
_atom_site_aniso_U_23
_atom_site_aniso_U_13
_atom_site_aniso_U_12
Nd1 0.0051(7) 0.0048(7) 0.0054(7) 0.000 0.000 0.000
Ge1 0.0078(14) 0.0123(13) 0.0061(12) 0.000 0.000 0.000
Ge2 0.0109(17) 0.0058(14) 0.116(4) 0.000 0.000 0.000
Ge3 0.140(5) 0.0079(15) 0.0096(16) 0.000 0.000 0.000
Al1 0.072(12) 0.010(12) 0.040(10) 0.000 0.000 0.000

loop_
_atom_type_symbol
_atom_type_description
_atom_type_scat_dispersion_real
_atom_type_scat_dispersion_imag
_atom_type_scat_source
Al Al 0.0645 0.0514 'International Tables Vol C Tables 4.2.6.8 and 6.1.1.4'
Ge Ge 0.1547 1.8001 'International Tables Vol C Tables 4.2.6.8 and 6.1.1.4'
Nd Nd -0.1943 3.0179 'International Tables Vol C Tables 4.2.6.8 and 6.1.1.4'

loop_
_geom_angle_atom_site_label_1
_geom_angle_atom_site_label_2
_geom_angle_atom_site_label_3
_geom_angle
_geom_angle_site_symmetry_1
_geom_angle_site_symmetry_3
Ge2 Nd1 Ge2 82.74(9) . 1_455
Ge2 Nd1 Ge1 131.69(5) . 13_455
Ge2 Nd1 Ge1 78.22(6) 1_455 13_455
Ge2 Nd1 Ge1 78.22(6) . 13_556
Ge2 Nd1 Ge1 131.69(5) 1_455 13_556
Ge1 Nd1 Ge1 144.23(10) 13_455 13_556
Ge2 Nd1 Ge1 131.69(5) . 13_456
Ge2 Nd1 Ge1 78.22(6) 1_455 13_456
Ge1 Nd1 Ge1 86.92(5) 13_455 13_456
Ge1 Nd1 Ge1 82.25(5) 13_556 13_456
Ge2 Nd1 Ge1 78.22(6) . 13
Ge2 Nd1 Ge1 131.69(5) 1_455 13
Ge1 Nd1 Ge1 82.25(5) 13_455 13
Ge1 Nd1 Ge1 86.92(5) 13_556 13
Ge1 Nd1 Ge1 144.23(10) 13_456 13
Ge2 Nd1 Ge3 56.63(4) . 1_556
Ge2 Nd1 Ge3 56.63(4) 1_455 1_556
Ge1 Nd1 Ge3 133.87(5) 13_455 1_556
Ge1 Nd1 Ge3 75.95(6) 13_556 1_556
Ge1 Nd1 Ge3 75.95(6) 13_456 1_556
Ge1 Nd1 Ge3 133.87(5) 13 1_556
Ge2 Nd1 Ge3 56.63(4) . .
Ge2 Nd1 Ge3 56.63(4) 1_455 .
Ge1 Nd1 Ge3 75.95(6) 13_455 .
Ge1 Nd1 Ge3 133.87(5) 13_556 .
Ge1 Nd1 Ge3 133.87(5) 13_456 .
Ge1 Nd1 Ge3 75.95(6) 13 .
Ge3 Nd1 Ge3 85.72(9) 1_556 .
Ge2 Nd1 Ge1 125.00(4) . .
Ge2 Nd1 Ge1 125.00(4) 1_455 .
Ge1 Nd1 Ge1 47.29(5) 13_455 .
Ge1 Nd1 Ge1 102.06(4) 13_556 .
Ge1 Nd1 Ge1 102.06(4) 13_456 .
Ge1 Nd1 Ge1 47.29(5) 13 .
Ge3 Nd1 Ge1 177.30(6) 1_556 .
Ge3 Nd1 Ge1 96.98(6) . .
Ge2 Nd1 Ge1 125.00(4) . 1_556
Ge2 Nd1 Ge1 125.00(4) 1_455 1_556
Ge1 Nd1 Ge1 102.06(4) 13_455 1_556
Ge1 Nd1 Ge1 47.29(5) 13_556 1_556
Ge1 Nd1 Ge1 47.29(5) 13_456 1_556
Ge1 Nd1 Ge1 102.06(4) 13 1_556
Ge3 Nd1 Ge1 96.98(6) 1_556 1_556
Ge3 Nd1 Ge1 177.30(6) . 1_556
Ge1 Nd1 Ge1 80.32(8) . 1_556
Ge2 Nd1 Al1 41.9(3) . 1_556
Ge2 Nd1 Al1 94.1(3) 1_455 1_556
Ge1 Nd1 Al1 171.2(4) 13_455 1_556
Ge1 Nd1 Al1 44.5(4) 13_556 1_556
Ge1 Nd1 Al1 95.71(12) 13_456 1_556
Ge1 Nd1 Al1 100.13(10) 13 1_556
Ge3 Nd1 Al1 39.8(3) 1_556 1_556
Ge3 Nd1 Al1 96.4(3) . 1_556
Ge1 Nd1 Al1 139.4(3) . 1_556
Ge1 Nd1 Al1 85.8(3) 1_556 1_556
Ge2 Nd1 Al1 94.1(3) . 1_455
Ge2 Nd1 Al1 41.9(3) 1_455 1_455
Ge1 Nd1 Al1 44.5(4) 13_455 1_455
Ge1 Nd1 Al1 171.2(4) 13_556 1_455
Ge1 Nd1 Al1 100.13(10) 13_456 1_455
Ge1 Nd1 Al1 95.71(12) 13 1_455
Ge3 Nd1 Al1 96.4(3) 1_556 1_455
Ge3 Nd1 Al1 39.8(3) . 1_455
Ge1 Nd1 Al1 85.8(3) . 1_455
Ge1 Nd1 Al1 139.4(3) 1_556 1_455
Al1 Nd1 Al1 126.7(7) 1_556 1_455
Al1 Ge1 Ge1 127.69(9) 13 13
Al1 Ge1 Ge1 127.69(9) 13 13_455
Ge1 Ge1 Ge1 104.62(19) 13 13_455
Al1 Ge1 Nd1 72.12(5) 13 13_455
Ge1 Ge1 Nd1 135.09(5) 13 13_455
Ge1 Ge1 Nd1 70.57(4) 13_455 13_455
Al1 Ge1 Nd1 72.12(5) 13 13_556
Ge1 Ge1 Nd1 70.57(4) 13 13_556
Ge1 Ge1 Nd1 135.09(5) 13_455 13_556
Nd1 Ge1 Nd1 144.23(10) 13_455 13_556
Al1 Ge1 Nd1 72.12(5) 13 13
Ge1 Ge1 Nd1 70.57(4) 13 13
Ge1 Ge1 Nd1 135.09(5) 13_455 13
Nd1 Ge1 Nd1 82.25(5) 13_455 13
Nd1 Ge1 Nd1 86.92(5) 13_556 13
Al1 Ge1 Nd1 72.12(5) 13 13_456
Ge1 Ge1 Nd1 135.09(5) 13 13_456
Ge1 Ge1 Nd1 70.57(4) 13_455 13_456
Nd1 Ge1 Nd1 86.92(5) 13_455 13_456
Nd1 Ge1 Nd1 82.25(5) 13_556 13_456
Nd1 Ge1 Nd1 144.23(10) 13 13_456
Al1 Ge1 Nd1 139.84(4) 13 .
Ge1 Ge1 Nd1 62.14(8) 13 .
Ge1 Ge1 Nd1 62.14(8) 13_455 .
Nd1 Ge1 Nd1 132.71(5) 13_455 .
Nd1 Ge1 Nd1 77.94(4) 13_556 .
Nd1 Ge1 Nd1 132.71(5) 13 .
Nd1 Ge1 Nd1 77.94(4) 13_456 .
Al1 Ge1 Nd1 139.84(4) 13 1_554
Ge1 Ge1 Nd1 62.14(8) 13 1_554
Ge1 Ge1 Nd1 62.14(8) 13_455 1_554
Nd1 Ge1 Nd1 77.94(4) 13_455 1_554
Nd1 Ge1 Nd1 132.71(5) 13_556 1_554
Nd1 Ge1 Nd1 77.94(4) 13 1_554
Nd1 Ge1 Nd1 132.71(5) 13_456 1_554
Nd1 Ge1 Nd1 80.32(8) . 1_554
Al1 Ge2 Al1 137.2(11) . 1_556
Al1 Ge2 Ge2 111.4(6) . 9_666
Al1 Ge2 Ge2 111.4(6) 1_556 9_666
Al1 Ge2 Nd1 74.1(4) . .
Al1 Ge2 Nd1 74.1(4) 1_556 .
Ge2 Ge2 Nd1 138.63(4) 9_666 .
Al1 Ge2 Nd1 74.1(4) . 1_655
Al1 Ge2 Nd1 74.1(4) 1_556 1_655
Ge2 Ge2 Nd1 138.63(4) 9_666 1_655
Nd1 Ge2 Nd1 82.74(9) . 1_655
Al1 Ge3 Al1 136.3(12) 1_455 .
Al1 Ge3 Ge3 111.9(6) 1_455 9_565
Al1 Ge3 Ge3 111.9(6) . 9_565
Al1 Ge3 Nd1 74.2(4) 1_455 1_554
Al1 Ge3 Nd1 74.2(4) . 1_554
Ge3 Ge3 Nd1 137.14(5) 9_565 1_554
Al1 Ge3 Nd1 74.2(4) 1_455 .
Al1 Ge3 Nd1 74.2(4) . .
Ge3 Ge3 Nd1 137.14(5) 9_565 .
Nd1 Ge3 Nd1 85.72(9) 1_554 .
Ge3 Al1 Ge3 136.3(12) 1_655 .
Ge3 Al1 Ge2 82.2(4) 1_655 .
Ge3 Al1 Ge2 82.2(4) . .
Ge3 Al1 Ge2 82.2(4) 1_655 1_554
Ge3 Al1 Ge2 82.2(4) . 1_554
Ge2 Al1 Ge2 137.2(11) . 1_554
Ge3 Al1 Ge1 111.9(6) 1_655 13
Ge3 Al1 Ge1 111.9(6) . 13
Ge2 Al1 Ge1 111.4(6) . 13
Ge2 Al1 Ge1 111.4(6) 1_554 13
Ge3 Al1 Nd1 137.75(14) 1_655 1_554
Ge3 Al1 Nd1 66.02(17) . 1_554
Ge2 Al1 Nd1 139.91(15) . 1_554
Ge2 Al1 Nd1 64.02(16) 1_554 1_554
Ge1 Al1 Nd1 63.4(4) 13 1_554
Ge3 Al1 Nd1 137.75(14) 1_655 .
Ge3 Al1 Nd1 66.02(17) . .
Ge2 Al1 Nd1 64.02(16) . .
Ge2 Al1 Nd1 139.91(15) 1_554 .
Ge1 Al1 Nd1 63.4(4) 13 .
Nd1 Al1 Nd1 80.5(3) 1_554 .
Ge3 Al1 Nd1 66.02(17) 1_655 1_655
Ge3 Al1 Nd1 137.75(14) . 1_655
Ge2 Al1 Nd1 64.02(16) . 1_655
Ge2 Al1 Nd1 139.91(15) 1_554 1_655
Ge1 Al1 Nd1 63.4(4) 13 1_655
Nd1 Al1 Nd1 126.7(7) 1_554 1_655
Nd1 Al1 Nd1 76.3(3) . 1_655
Ge3 Al1 Nd1 66.02(17) 1_655 1_654
Ge3 Al1 Nd1 137.75(14) . 1_654
Ge2 Al1 Nd1 139.91(15) . 1_654
Ge2 Al1 Nd1 64.02(16) 1_554 1_654
Ge1 Al1 Nd1 63.4(4) 13 1_654
Nd1 Al1 Nd1 76.3(3) 1_554 1_654
Nd1 Al1 Nd1 126.7(7) . 1_654
Nd1 Al1 Nd1 80.5(3) 1_655 1_654

loop_
_geom_bond_atom_site_label_1
_geom_bond_atom_site_label_2
_geom_bond_distance
_geom_bond_site_symmetry_2
Nd1 Ge2 3.082(3) .
Nd1 Ge2 3.082(3) 1_455
Nd1 Ge1 3.0976(13) 13_455
Nd1 Ge1 3.0976(13) 13_556
Nd1 Ge1 3.0976(13) 13_456
Nd1 Ge1 3.0976(13) 13
Nd1 Ge3 3.132(3) 1_556
Nd1 Ge3 3.132(3) .
Nd1 Ge1 3.304(2) .
Nd1 Ge1 3.304(2) 1_556
Nd1 Al1 3.298(11) 1_556
Nd1 Al1 3.298(11) 1_455
Ge1 Al1 2.43(2) 13
Ge1 Ge1 2.574(3) 13
Ge1 Ge1 2.574(3) 13_455
Ge1 Nd1 3.0976(13) 13_455
Ge1 Nd1 3.0976(13) 13_556
Ge1 Nd1 3.0976(13) 13
Ge1 Nd1 3.0976(13) 13_456
Ge1 Nd1 3.304(2) 1_554
Ge2 Al1 2.288(9) .
Ge2 Al1 2.288(9) 1_556
Ge2 Ge2 2.406(6) 9_666
Ge2 Nd1 3.082(3) 1_655
Ge3 Al1 2.195(9) 1_455
Ge3 Al1 2.195(9) .
Ge3 Ge3 2.441(6) 9_565
Ge3 Nd1 3.132(3) 1_554
Al1 Ge3 2.195(9) 1_655
Al1 Ge2 2.288(9) 1_554
Al1 Ge1 2.43(2) 13
Al1 Nd1 3.298(11) 1_554
Al1 Nd1 3.298(11) 1_655
Al1 Nd1 3.298(11) 1_654
